data_7154647
loop_
_publ_author_name
'Altiti, Ahmad S.'
'Bachan, S.'
'Alrowhani, W.'
'Mootoo, D. R.'

_publ_section_title
;
 An organocatalytic strategy for the stereoselective synthesis of
 C-galactosides with fluorine at the pseudoanomeric carbon.
;
_journal_issue 41
_journal_name_full 'Organic &amp; biomolecular chemistry'
_journal_page_first 10328
_journal_page_last 10335
_journal_paper_doi 10.1039/c5ob01471a
_journal_volume 13
_journal_year 2015
_chemical_absolute_configuration unk
_chemical_compound_source N/A
_chemical_formula_moiety 'C37 H39 F O5'
_chemical_formula_sum 'C37 H39 F O5'
_chemical_formula_weight 582.72
_chemical_melting_point 370
_chemical_name_common 'Fluoroalkene 11'
_chemical_name_systematic
;
3-?-(2?, 3?, 4?, 6?-?-Tetra-?-O-?-benzyl-?-\a-?-D-?- galactopyranosyl)-?-3-?-R-?-fluoropropene
;
_space_group_crystal_system monoclinic
_space_group_IT_number 4
_space_group_name_Hall 'P 2yb'
_space_group_name_H-M_alt 'P 1 21 1'
_symmetry_Int_Tables_number 4
_symmetry_space_group_name_Hall 'P 2yb'
_symmetry_space_group_name_H-M 'P 1 21 1'
_atom_sites_solution_primary iterative
_audit_creation_date 2015-04-01
_audit_creation_method
;
Olex2 1.2
(compiled 2015.01.26 svn.r3150 for OlexSys, GUI svn.r4998)
;
_audit_update_record
;
2015-08-14 deposited with the CCDC.
2015-08-18 downloaded from the CCDC.
;
_cell_angle_alpha 90
_cell_angle_beta 94.749(10)
_cell_angle_gamma 90
_cell_formula_units_Z 2
_cell_length_a 12.036(5)
_cell_length_b 10.533(5)
_cell_length_c 12.239(5)
_cell_measurement_temperature 100(2)
_cell_volume 1546.3(12)
_computing_molecular_graphics 'Olex2 (Dolomanov et al., 2009)'
_computing_publication_material 'Olex2 (Dolomanov et al., 2009)'
_computing_structure_refinement 'olex2.refine (Bourhis et al., 2015)'
_computing_structure_solution 'olex2.solve (Bourhis et al., 2015)'
_diffrn_ambient_temperature 100.15
_diffrn_measured_fraction_theta_full 0.9553
_diffrn_measured_fraction_theta_max 0.9553
_diffrn_measurement_device_type 'Nonius Kappa CCD'
_diffrn_radiation_monochromator graphite
_diffrn_radiation_source 'fine-focus sealed tube'
_diffrn_radiation_type MoK\a
_diffrn_radiation_wavelength 0.71095
_diffrn_reflns_av_R_equivalents 0.0470
_diffrn_reflns_av_unetI/netI 0.0748
_diffrn_reflns_limit_h_max 17
_diffrn_reflns_limit_h_min -16
_diffrn_reflns_limit_k_max 14
_diffrn_reflns_limit_k_min -14
_diffrn_reflns_limit_l_max 17
_diffrn_reflns_limit_l_min -17
_diffrn_reflns_number 20929
_diffrn_reflns_theta_full 30.1483
_diffrn_reflns_theta_max 30.15
_diffrn_reflns_theta_min 1.67
_exptl_absorpt_coefficient_mu 0.086
_exptl_crystal_colour white
_exptl_crystal_density_diffrn 1.2515
_exptl_crystal_description needle
_exptl_crystal_F_000 620.3383
_exptl_crystal_recrystallization_method 'Re-crystallisation from solvent: diethyl ether/methanol'
_exptl_crystal_size_max 0.5
_exptl_crystal_size_mid 0.2
_exptl_crystal_size_min 0.2
_refine_diff_density_max 0.8790
_refine_diff_density_min -0.8275
_refine_diff_density_rms 0.2200
_refine_ls_abs_structure_details 'Flack, H. D. (1983). Acta Cryst. A39, 876-881.'
_refine_ls_abs_structure_Flack 10.68(10)
_refine_ls_d_res_high 0.7078
_refine_ls_d_res_low 12.1970
_refine_ls_goodness_of_fit_ref 0.9821
_refine_ls_hydrogen_treatment mixed
_refine_ls_matrix_type full
_refine_ls_number_constraints 72
_refine_ls_number_parameters 387
_refine_ls_number_reflns 8725
_refine_ls_number_restraints 0
_refine_ls_restrained_S_all 0.9821
_refine_ls_R_factor_all 0.0928
_refine_ls_R_factor_gt 0.0655
_refine_ls_shift/su_max 0.0000
_refine_ls_shift/su_mean 0.0000
_refine_ls_structure_factor_coef Fsqd
_refine_ls_weighting_details 'w=1/[\s^2^(Fo^2^)+(0.1206P)^2^] where P=(Fo^2^+2Fc^2^)/3'
_refine_ls_weighting_scheme calc
_refine_ls_wR_factor_gt 0.1604
_refine_ls_wR_factor_ref 0.1831
_reflns_Friedel_coverage 0.917
_reflns_limit_h_max 16
_reflns_limit_h_min -17
_reflns_limit_k_max 14
_reflns_limit_k_min -14
_reflns_limit_l_max 17
_reflns_limit_l_min -17
_reflns_number_gt 6688
_reflns_number_total 8725
_reflns_threshold_expression I>=2u(I)
_cod_data_source_file c5ob01471a2.cif
_cod_data_source_block MK-15-003-LT
_cod_depositor_comments 'Adding full bibliography for 7154647.cif.'
_cod_original_sg_symbol_Hall ' P 2yb'
_cod_database_code 7154647
_olex2_refinement_description
;
1. Fixed Uiso
 At 1.2 times of:
  All C(H) groups, All C(H,H) groups
2.a Ternary CH refined with riding coordinates:
 C2(H2), C3(H3), C4(H4), C5(H5), C6(H6), C7(H7)
2.b Secondary CH2 refined with riding coordinates:
 C11(H11a,H11b), C19(H19a,H19b), C27(H27a,H27b), C34(H34a,H34b), C36(H36a,H36b)
2.c Aromatic/amide H refined with riding coordinates:
 C8(H8), C13(H13), C14(H14), C15(H15), C16(H16), C17(H17), C21(H21), C22(H22),
 C23(H23), C24(H24), C25(H25), C29(H29), C30(H30), C31(H31), C32(H32), C33(H33),
  C38(H38), C39(H39), C40(H40), C41(H41), C42(H42)
2.d X=CH2 refined with riding coordinates:
 C9(H9a,H9b)
;
_olex2_submission_special_instructions 'No special instructions were received'

loop_
_space_group_symop_id
_space_group_symop_operation_xyz
1 x,y,z
2 -x,y+1/2,-z

loop_
_atom_site_label
_atom_site_type_symbol
_atom_site_fract_x
_atom_site_fract_y
_atom_site_fract_z
_atom_site_U_iso_or_equiv
_atom_site_adp_type
_atom_site_occupancy
_atom_site_refinement_flags_posn
C2 C -0.2752(2) -0.7099(2) -0.4859(2) 0.0219(5) Uani 1.000000 .
H2 H -0.2988(2) -0.7678(2) -0.5482(2) 0.0263(6) Uiso 1.000000 R
C3 C -0.3122(2) -0.5750(2) -0.5150(2) 0.0242(5) Uani 1.000000 .
H3 H -0.3948(2) -0.5724(2) -0.5320(2) 0.0290(6) Uiso 1.000000 R
C4 C -0.2536(2) -0.5307(2) -0.61482(19) 0.0238(5) Uani 1.000000 .
H4 H -0.2724(2) -0.4398(2) -0.63124(19) 0.0285(6) Uiso 1.000000 R
C5 C -0.1271(2) -0.5453(2) -0.58989(18) 0.0210(5) Uani 1.000000 .
H5 H -0.1017(2) -0.4844(2) -0.53026(18) 0.0252(6) Uiso 1.000000 R
C6 C -0.0939(2) -0.6800(2) -0.55233(18) 0.0193(4) Uani 1.000000 .
H6 H -0.0143(2) -0.6751(2) -0.52195(18) 0.0231(5) Uiso 1.000000 R
C7 C -0.3246(2) -0.7566(3) -0.3821(2) 0.0262(5) Uani 1.000000 .
H7 H -0.2920(2) -0.7061(3) -0.3180(2) 0.0314(6) Uiso 1.000000 R
C8 C -0.3056(2) -0.8941(3) -0.3594(2) 0.0266(5) Uani 1.000000 .
H8 H -0.2309(2) -0.9222(3) -0.3442(2) 0.0319(6) Uiso 1.000000 R
C9 C -0.3859(3) -0.9798(3) -0.3590(2) 0.0335(6) Uani 1.000000 .
H9a H -0.4615(3) -0.9549(3) -0.3738(2) 0.0402(8) Uiso 1.000000 R
H9b H -0.3680(3) -1.0662(3) -0.3438(2) 0.0402(8) Uiso 1.000000 R
C11 C -0.3649(2) -0.4087(3) -0.3983(2) 0.0294(6) Uani 1.000000 .
H11a H -0.4310(2) -0.4558(3) -0.3771(2) 0.0353(7) Uiso 1.000000 R
H11b H -0.3879(2) -0.3564(3) -0.4634(2) 0.0353(7) Uiso 1.000000 R
C12 C -0.3206(2) -0.3250(3) -0.3056(2) 0.0260(5) Uani 1.000000 .
C13 C -0.2157(2) -0.2679(3) -0.3054(2) 0.0319(6) Uani 1.000000 .
H13 H -0.1699(2) -0.2854(3) -0.3632(2) 0.0383(7) Uiso 1.000000 R
C14 C -0.1778(3) -0.1862(3) -0.2221(3) 0.0366(7) Uani 1.000000 .
H14 H -0.1063(3) -0.1481(3) -0.2227(3) 0.0439(8) Uiso 1.000000 R
C15 C -0.2446(3) -0.1599(3) -0.1373(3) 0.0386(7) Uani 1.000000 .
H15 H -0.2188(3) -0.1035(3) -0.0802(3) 0.0463(9) Uiso 1.000000 R
C16 C -0.3486(3) -0.2161(3) -0.1362(2) 0.0368(7) Uani 1.000000 .
H16 H -0.3941(3) -0.1986(3) -0.0781(2) 0.0441(8) Uiso 1.000000 R
C17 C -0.3862(3) -0.2982(3) -0.2203(2) 0.0311(6) Uani 1.000000 .
H17 H -0.4576(3) -0.3364(3) -0.2194(2) 0.0373(7) Uiso 1.000000 R
C19 C -0.3349(2) -0.5397(3) -0.7991(2) 0.0275(6) Uani 1.000000 .
H19a H -0.2815(2) -0.4724(3) -0.8160(2) 0.0331(7) Uiso 1.000000 R
H19b H -0.4058(2) -0.4985(3) -0.7837(2) 0.0331(7) Uiso 1.000000 R
C20 C -0.3546(2) -0.6268(2) -0.8961(2) 0.0236(5) Uani 1.000000 .
C21 C -0.3467(2) -0.7581(3) -0.8878(2) 0.0262(5) Uani 1.000000 .
H21 H -0.3254(2) -0.7960(3) -0.8188(2) 0.0314(6) Uiso 1.000000 R
C22 C -0.3696(2) -0.8343(3) -0.9793(2) 0.0318(6) Uani 1.000000 .
H22 H -0.3638(2) -0.9240(3) -0.9730(2) 0.0381(7) Uiso 1.000000 R
C23 C -0.4012(3) -0.7785(3) -1.0810(2) 0.0357(7) Uani 1.000000 .
H23 H -0.4185(3) -0.8306(3) -1.1435(2) 0.0429(8) Uiso 1.000000 R
C24 C -0.4071(3) -0.6487(3) -1.0905(2) 0.0350(7) Uani 1.000000 .
H24 H -0.4268(3) -0.6108(3) -1.1599(2) 0.0420(8) Uiso 1.000000 R
C25 C -0.3842(2) -0.5729(3) -0.9985(2) 0.0295(6) Uani 1.000000 .
H25 H -0.3888(2) -0.4832(3) -1.0054(2) 0.0354(7) Uiso 1.000000 R
C27 C -0.0445(2) -0.3861(2) -0.6947(2) 0.0253(5) Uani 1.000000 .
H27a H 0.0145(2) -0.3603(2) -0.6379(2) 0.0304(6) Uiso 1.000000 R
H27b H -0.1121(2) -0.3351(2) -0.6849(2) 0.0304(6) Uiso 1.000000 R
C28 C -0.0058(2) -0.3633(2) -0.80791(19) 0.0215(5) Uani 1.000000 .
C29 C -0.0496(3) -0.4330(3) -0.8980(2) 0.0328(6) Uani 1.000000 .
H29 H -0.1011(3) -0.4996(3) -0.8886(2) 0.0394(7) Uiso 1.000000 R
C30 C -0.0177(3) -0.4050(3) -1.0019(2) 0.0437(8) Uani 1.000000 .
H30 H -0.0482(3) -0.4523(3) -1.0634(2) 0.0525(10) Uiso 1.000000 R
C31 C 0.0578(3) -0.3087(3) -1.0168(2) 0.0362(7) Uani 1.000000 .
H31 H 0.0786(3) -0.2894(3) -1.0881(2) 0.0434(8) Uiso 1.000000 R
C32 C 0.1030(2) -0.2408(3) -0.9270(2) 0.0282(6) Uani 1.000000 .
H32 H 0.1563(2) -0.1759(3) -0.9362(2) 0.0338(7) Uiso 1.000000 R
C33 C 0.0702(2) -0.2680(3) -0.8232(2) 0.0249(5) Uani 1.000000 .
H33 H 0.1006(2) -0.2204(3) -0.7620(2) 0.0299(6) Uiso 1.000000 R
C34 C -0.0983(2) -0.7787(2) -0.64310(19) 0.0212(5) Uani 1.000000 .
H34a H -0.1760(2) -0.8075(2) -0.66116(19) 0.0255(6) Uiso 1.000000 R
H34b H -0.0698(2) -0.7426(2) -0.71001(19) 0.0255(6) Uiso 1.000000 R
C36 C -0.0288(2) -0.9820(2) -0.68148(19) 0.0212(5) Uani 1.000000 .
H36a H 0.0304(2) -1.0435(2) -0.65715(19) 0.0254(6) Uiso 1.000000 R
H36b H -0.0103(2) -0.9461(2) -0.75246(19) 0.0254(6) Uiso 1.000000 R
C37 C -0.1394(2) -1.0516(2) -0.69807(19) 0.0207(5) Uani 1.000000 .
C38 C -0.1790(2) -1.0974(3) -0.8003(2) 0.0258(5) Uani 1.000000 .
H38 H -0.1376(2) -1.0829(3) -0.8619(2) 0.0309(6) Uiso 1.000000 R
C39 C -0.2787(2) -1.1641(3) -0.8131(2) 0.0312(6) Uani 1.000000 .
H39 H -0.3043(2) -1.1969(3) -0.8830(2) 0.0375(7) Uiso 1.000000 R
C40 C -0.3407(2) -1.1832(3) -0.7244(2) 0.0301(6) Uani 1.000000 .
H40 H -0.4091(2) -1.2286(3) -0.7336(2) 0.0362(7) Uiso 1.000000 R
C41 C -0.3034(2) -1.1362(3) -0.6224(2) 0.0303(6) Uani 1.000000 .
H41 H -0.3466(2) -1.1483(3) -0.5617(2) 0.0364(7) Uiso 1.000000 R
C42 C -0.2026(2) -1.0710(3) -0.6086(2) 0.0275(5) Uani 1.000000 .
H42 H -0.1766(2) -1.0398(3) -0.5383(2) 0.0330(7) Uiso 1.000000 R
O1 O -0.15714(14) -0.71761(15) -0.46282(12) 0.0198(3) Uani 1.000000 .
O10 O -0.28080(15) -0.49523(18) -0.42355(15) 0.0276(4) Uani 1.000000 .
O18 O -0.29185(18) -0.60864(17) -0.70585(14) 0.0311(5) Uani 1.000000 .
O26 O -0.06863(17) -0.51802(16) -0.68390(14) 0.0263(4) Uani 1.000000 .
O35 O -0.02995(14) -0.88258(16) -0.60309(13) 0.0207(3) Uani 1.000000 .
F7 F -0.43951(14) -0.73323(16) -0.39686(15) 0.0393(4) Uani 1.000000 .

loop_
_atom_site_aniso_label
_atom_site_aniso_U_11
_atom_site_aniso_U_22
_atom_site_aniso_U_33
_atom_site_aniso_U_12
_atom_site_aniso_U_13
_atom_site_aniso_U_23
C2 0.0190(11) 0.0220(12) 0.0248(11) 0.0006(9) 0.0016(9) -0.0040(9)
C3 0.0211(12) 0.0254(13) 0.0254(11) 0.0011(10) -0.0012(9) -0.0036(10)
C4 0.0320(14) 0.0173(11) 0.0210(11) 0.0009(10) -0.0038(10) -0.0009(9)
C5 0.0291(13) 0.0196(11) 0.0143(9) -0.0012(9) 0.0027(9) -0.0011(8)
C6 0.0207(11) 0.0200(11) 0.0172(10) -0.0017(9) 0.0029(8) 0.0017(8)
C7 0.0222(12) 0.0271(13) 0.0301(13) -0.0024(10) 0.0065(10) -0.0024(10)
C8 0.0286(13) 0.0284(13) 0.0235(12) -0.0021(11) 0.0061(10) 0.0014(10)
C9 0.0377(16) 0.0299(15) 0.0325(14) -0.0053(12) 0.0009(12) 0.0018(11)
C11 0.0252(13) 0.0266(13) 0.0364(14) 0.0045(11) 0.0028(11) -0.0081(11)
C12 0.0265(13) 0.0244(12) 0.0276(13) 0.0037(10) 0.0045(10) -0.0019(10)
C13 0.0270(13) 0.0334(14) 0.0356(14) 0.0035(12) 0.0047(11) -0.0058(11)
C14 0.0277(14) 0.0378(16) 0.0445(16) -0.0018(12) 0.0048(12) -0.0121(13)
C15 0.0417(18) 0.0398(17) 0.0335(15) 0.0081(14) -0.0021(12) -0.0154(12)
C16 0.0398(17) 0.0450(18) 0.0266(13) 0.0059(14) 0.0091(11) -0.0047(12)
C17 0.0296(14) 0.0313(15) 0.0333(14) -0.0004(11) 0.0088(11) -0.0008(11)
C19 0.0312(14) 0.0303(14) 0.0206(11) 0.0080(11) -0.0015(10) -0.0010(10)
C20 0.0201(12) 0.0290(13) 0.0220(11) 0.0025(9) 0.0029(9) 0.0020(9)
C21 0.0239(12) 0.0312(14) 0.0234(12) 0.0005(11) 0.0020(9) -0.0017(10)
C22 0.0292(14) 0.0335(15) 0.0324(14) -0.0021(12) 0.0014(11) -0.0075(12)
C23 0.0326(15) 0.0477(17) 0.0269(13) -0.0050(13) 0.0022(11) -0.0106(12)
C24 0.0360(16) 0.0487(17) 0.0200(12) 0.0001(13) 0.0003(11) -0.0002(11)
C25 0.0285(14) 0.0354(15) 0.0242(12) 0.0025(12) -0.0004(10) 0.0024(11)
C27 0.0375(15) 0.0185(12) 0.0206(11) -0.0037(11) 0.0065(10) -0.0024(9)
C28 0.0240(12) 0.0204(12) 0.0207(11) 0.0032(9) 0.0049(9) 0.0016(9)
C29 0.0394(16) 0.0338(15) 0.0263(13) -0.0127(12) 0.0091(11) -0.0018(11)
C30 0.057(2) 0.0528(19) 0.0222(13) -0.0210(17) 0.0099(13) -0.0054(13)
C31 0.0446(18) 0.0416(17) 0.0233(13) -0.0077(14) 0.0093(12) 0.0051(12)
C32 0.0262(13) 0.0273(14) 0.0318(13) -0.0016(10) 0.0076(10) 0.0051(11)
C33 0.0234(12) 0.0240(12) 0.0272(12) 0.0011(10) 0.0015(10) 0.0023(10)
C34 0.0257(12) 0.0195(11) 0.0188(11) 0.0021(10) 0.0040(9) 0.0037(9)
C36 0.0220(12) 0.0221(12) 0.0197(11) 0.0013(9) 0.0033(9) -0.0021(9)
C37 0.0252(12) 0.0163(11) 0.0205(11) 0.0025(9) 0.0024(9) 0.0016(9)
C38 0.0272(13) 0.0261(13) 0.0243(12) 0.0011(11) 0.0038(10) 0.0017(10)
C39 0.0303(14) 0.0367(15) 0.0258(12) -0.0014(12) -0.0036(11) -0.0010(11)
C40 0.0259(13) 0.0301(14) 0.0343(14) -0.0034(11) 0.0021(11) 0.0001(11)
C41 0.0310(15) 0.0320(15) 0.0293(13) -0.0060(11) 0.0111(11) -0.0023(11)
C42 0.0324(14) 0.0295(14) 0.0209(11) -0.0024(11) 0.0038(10) -0.0023(10)
O1 0.0204(8) 0.0229(9) 0.0164(7) -0.0000(7) 0.0041(6) 0.0007(6)
O10 0.0264(10) 0.0273(10) 0.0286(9) 0.0065(8) -0.0013(7) -0.0092(8)
O18 0.0483(13) 0.0202(9) 0.0220(9) 0.0017(8) -0.0133(8) -0.0008(7)
O26 0.0435(12) 0.0162(8) 0.0207(8) -0.0009(7) 0.0113(7) 0.0009(6)
O35 0.0228(8) 0.0188(8) 0.0205(8) 0.0011(7) 0.0017(6) -0.0036(6)
F7 0.0256(9) 0.0372(10) 0.0569(11) 0.0037(7) 0.0133(8) 0.0041(8)

loop_
_geom_angle_atom_site_label_1
_geom_angle_atom_site_label_2
_geom_angle_atom_site_label_3
_geom_angle
C3 C2 H2 109.37(13)
C7 C2 H2 109.37(13)
C7 C2 C3 111.7(2)
O1 C2 H2 109.37(11)
O1 C2 C3 111.5(2)
O1 C2 C7 105.47(19)
H3 C3 C2 109.96(13)
C4 C3 C2 109.0(2)
C4 C3 H3 109.96(14)
O10 C3 C2 108.2(2)
O10 C3 H3 109.96(13)
O10 C3 C4 109.7(2)
H4 C4 C3 109.88(13)
C5 C4 C3 108.98(19)
C5 C4 H4 109.88(13)
O18 C4 C3 107.8(2)
O18 C4 H4 109.88(12)
O18 C4 C5 110.4(2)
H5 C5 C4 108.57(12)
C6 C5 C4 112.4(2)
C6 C5 H5 108.57(12)
O26 C5 C4 111.49(19)
O26 C5 H5 108.57(12)
O26 C5 C6 107.14(19)
H6 C6 C5 106.34(13)
C34 C6 C5 114.93(18)
C34 C6 H6 106.34(13)
O1 C6 C5 110.00(19)
O1 C6 H6 106.34(11)
O1 C6 C34 112.28(19)
H7 C7 C2 109.05(13)
C8 C7 C2 113.8(2)
C8 C7 H7 109.05(15)
F7 C7 C2 106.5(2)
F7 C7 H7 109.05(13)
F7 C7 C8 109.2(2)
H8 C8 C7 117.87(15)
C9 C8 C7 124.3(3)
C9 C8 H8 117.87(19)
H9a C9 C8 120.0
H9b C9 C8 120.0
H9b C9 H9a 120.0
H11b C11 H11a 108.3
C12 C11 H11a 109.85(15)
C12 C11 H11b 109.85(15)
O10 C11 H11a 109.85(14)
O10 C11 H11b 109.85(14)
O10 C11 C12 109.1(2)
C13 C12 C11 121.3(2)
C17 C12 C11 119.9(2)
C17 C12 C13 118.7(2)
H13 C13 C12 119.60(15)
C14 C13 C12 120.8(3)
C14 C13 H13 119.60(17)
H14 C14 C13 120.07(17)
C15 C14 C13 119.9(3)
C15 C14 H14 120.07(18)
H15 C15 C14 119.98(18)
C16 C15 C14 120.0(3)
C16 C15 H15 119.98(17)
H16 C16 C15 120.10(17)
C17 C16 C15 119.8(3)
C17 C16 H16 120.10(17)
C16 C17 C12 120.8(3)
H17 C17 C12 119.59(17)
H17 C17 C16 119.59(17)
H19b C19 H19a 108.1
C20 C19 H19a 109.60(15)
C20 C19 H19b 109.60(14)
O18 C19 H19a 109.60(15)
O18 C19 H19b 109.60(14)
O18 C19 C20 110.3(2)
C21 C20 C19 123.0(2)
C25 C20 C19 118.2(2)
C25 C20 C21 118.8(2)
H21 C21 C20 119.69(15)
C22 C21 C20 120.6(3)
C22 C21 H21 119.69(17)
H22 C22 C21 120.12(17)
C23 C22 C21 119.8(3)
C23 C22 H22 120.12(18)
H23 C23 C22 119.96(18)
C24 C23 C22 120.1(3)
C24 C23 H23 119.96(18)
H24 C24 C23 120.07(18)
C25 C24 C23 119.9(3)
C25 C24 H24 120.07(18)
C24 C25 C20 120.9(3)
H25 C25 C20 119.57(16)
H25 C25 C24 119.57(18)
H27b C27 H27a 108.4
C28 C27 H27a 109.98(15)
C28 C27 H27b 109.98(14)
O26 C27 H27a 109.98(14)
O26 C27 H27b 109.98(14)
O26 C27 C28 108.58(19)
C29 C28 C27 121.1(2)
C33 C28 C27 119.7(2)
C33 C28 C29 119.1(2)
H29 C29 C28 120.04(15)
C30 C29 C28 119.9(3)
C30 C29 H29 120.04(18)
H30 C30 C29 119.69(18)
C31 C30 C29 120.6(3)
C31 C30 H30 119.69(17)
H31 C31 C30 120.21(17)
C32 C31 C30 119.6(2)
C32 C31 H31 120.21(16)
H32 C32 C31 120.15(16)
C33 C32 C31 119.7(2)
C33 C32 H32 120.15(16)
C32 C33 C28 121.0(2)
H33 C33 C28 119.49(15)
H33 C33 C32 119.49(16)
H34a C34 C6 110.37(13)
H34b C34 C6 110.37(12)
H34b C34 H34a 108.6
O35 C34 C6 106.79(18)
O35 C34 H34a 110.37(12)
O35 C34 H34b 110.37(12)
H36b C36 H36a 107.8
C37 C36 H36a 109.01(13)
C37 C36 H36b 109.01(12)
O35 C36 H36a 109.01(12)
O35 C36 H36b 109.01(12)
O35 C36 C37 112.87(19)
C38 C37 C36 121.3(2)
C42 C37 C36 119.5(2)
C42 C37 C38 119.1(2)
H38 C38 C37 119.78(15)
C39 C38 C37 120.4(2)
C39 C38 H38 119.78(16)
H39 C39 C38 119.89(16)
C40 C39 C38 120.2(3)
C40 C39 H39 119.89(16)
H40 C40 C39 119.98(16)
C41 C40 C39 120.0(3)
C41 C40 H40 119.98(16)
H41 C41 C40 119.98(16)
C42 C41 C40 120.0(2)
C42 C41 H41 119.98(15)
C41 C42 C37 120.1(2)
H42 C42 C37 119.94(15)
H42 C42 C41 119.94(15)
C6 O1 C2 114.43(17)
C11 O10 C3 113.80(19)
C19 O18 C4 114.01(19)
C27 O26 C5 112.84(18)
C36 O35 C34 111.71(18)

loop_
_geom_bond_atom_site_label_1
_geom_bond_atom_site_label_2
_geom_bond_distance
C2 H2 1.0000
C2 C3 1.522(4)
C2 C7 1.528(4)
C2 O1 1.428(3)
C3 H3 1.0000
C3 C4 1.533(4)
C3 O10 1.426(3)
C4 H4 1.0000
C4 C5 1.536(4)
C4 O18 1.429(3)
C5 H5 1.0000
C5 C6 1.534(3)
C5 O26 1.426(3)
C6 H6 1.0000
C6 C34 1.519(3)
C6 O1 1.440(3)
C7 H7 1.0000
C7 C8 1.489(4)
C7 F7 1.402(3)
C8 H8 0.9500
C8 C9 1.323(4)
C9 H9a 0.9500
C9 H9b 0.9500
C11 H11a 0.9900
C11 H11b 0.9900
C11 C12 1.499(4)
C11 O10 1.415(3)
C12 C13 1.398(4)
C12 C17 1.389(4)
C13 H13 0.9500
C13 C14 1.383(4)
C14 H14 0.9500
C14 C15 1.392(4)
C15 H15 0.9500
C15 C16 1.386(5)
C16 H16 0.9500
C16 C17 1.391(4)
C17 H17 0.9500
C19 H19a 0.9900
C19 H19b 0.9900
C19 C20 1.503(4)
C19 O18 1.415(3)
C20 C21 1.389(4)
C20 C25 1.396(4)
C21 H21 0.9500
C21 C22 1.387(4)
C22 H22 0.9500
C22 C23 1.400(4)
C23 H23 0.9500
C23 C24 1.374(5)
C24 H24 0.9500
C24 C25 1.389(4)
C25 H25 0.9500
C27 H27a 0.9900
C27 H27b 0.9900
C27 C28 1.517(3)
C27 O26 1.428(3)
C28 C29 1.392(4)
C28 C33 1.381(4)
C29 H29 0.9500
C29 C30 1.389(4)
C30 H30 0.9500
C30 C31 1.384(4)
C31 H31 0.9500
C31 C32 1.385(4)
C32 H32 0.9500
C32 C33 1.390(4)
C33 H33 0.9500
C34 H34a 0.9900
C34 H34b 0.9900
C34 O35 1.431(3)
C36 H36a 0.9900
C36 H36b 0.9900
C36 C37 1.518(4)
C36 O35 1.421(3)
C37 C38 1.388(4)
C37 C42 1.399(3)
C38 H38 0.9500
C38 C39 1.388(4)
C39 H39 0.9500
C39 C40 1.381(4)
C40 H40 0.9500
C40 C41 1.384(4)
C41 H41 0.9500
C41 C42 1.392(4)
C42 H42 0.9500
